data_4518735
loop_
_publ_author_name
'Bej, Sourav'
'Mandal, Sukdeb'
'Mondal, Amita'
'Pal, Tapan K.'
'Banerjee, Priyabrata'

_publ_section_title
;
 Solvothermal Synthesis of High-Performance d<sup>10</sup>-MOFs with
 Hydrogel Membranes @ &quot;Turn-On&quot; Monitoring of Formaldehyde in
 Solution and Vapor Phase.
;
_journal_issue 21
_journal_name_full 'ACS applied materials &amp; interfaces'
_journal_page_first 25153
_journal_page_last 25163
_journal_paper_doi 10.1021/acsami.1c05998
_journal_volume 13
_journal_year 2021
_chemical_formula_sum 'C11 H15 Cd N2 O7'
_chemical_formula_weight 399.65
_space_group_crystal_system monoclinic
_space_group_IT_number 15
_space_group_name_Hall '-C 2yc'
_space_group_name_H-M_alt 'C 1 2/c 1'
_atom_sites_solution_hydrogens mixed
_audit_creation_method SHELXL-2018/3
_cell_angle_alpha 90
_cell_angle_beta 113.254(5)
_cell_angle_gamma 90
_cell_formula_units_Z 8
_cell_length_a 24.293(4)
_cell_length_b 6.1225(9)
_cell_length_c 21.491(3)
_cell_measurement_reflns_used 2581
_cell_measurement_temperature 293(2)
_cell_measurement_theta_max 25.5
_cell_measurement_theta_min 3.25
_cell_volume 2936.8(8)
_computing_structure_refinement 'SHELXL-2018/3 (Sheldrick, 2018)'
_computing_structure_solution 'SHELXT 2014/5 (Sheldrick, 2014)'
_diffrn_ambient_temperature 293(2)
_diffrn_measured_fraction_theta_full 0.999
_diffrn_measured_fraction_theta_max 0.999
_diffrn_measurement_device_type 'BRUKER SMART APEX'
_diffrn_measurement_method /w-scans
_diffrn_radiation_type MoK\a
_diffrn_radiation_wavelength 0.71073
_diffrn_reflns_av_R_equivalents 0.1186
_diffrn_reflns_av_unetI/netI 0.0846
_diffrn_reflns_Laue_measured_fraction_full 0.999
_diffrn_reflns_Laue_measured_fraction_max 0.999
_diffrn_reflns_limit_h_max 28
_diffrn_reflns_limit_h_min -28
_diffrn_reflns_limit_k_max 7
_diffrn_reflns_limit_k_min -7
_diffrn_reflns_limit_l_max 22
_diffrn_reflns_limit_l_min -25
_diffrn_reflns_number 14472
_diffrn_reflns_point_group_measured_fraction_full 0.999
_diffrn_reflns_point_group_measured_fraction_max 0.999
_diffrn_reflns_theta_full 25.000
_diffrn_reflns_theta_max 25.000
_diffrn_reflns_theta_min 2.063
_diffrn_source 'fine-focus sealed tube'
_exptl_absorpt_coefficient_mu 1.521
_exptl_absorpt_correction_type empirical
_exptl_absorpt_process_details SADABS
_exptl_crystal_colour colorless
_exptl_crystal_density_diffrn 1.808
_exptl_crystal_description block
_exptl_crystal_F_000 1592
_exptl_crystal_size_max 0.22
_exptl_crystal_size_mid 0.18
_exptl_crystal_size_min 0.14
_exptl_transmission_factor_max 0.7454
_exptl_transmission_factor_min 0.6082
_refine_diff_density_max 1.514
_refine_diff_density_min -1.289
_refine_diff_density_rms 0.198
_refine_ls_extinction_method none
_refine_ls_goodness_of_fit_ref 1.047
_refine_ls_hydrogen_treatment mixed
_refine_ls_matrix_type full
_refine_ls_number_parameters 208
_refine_ls_number_reflns 2581
_refine_ls_number_restraints 4
_refine_ls_restrained_S_all 1.051
_refine_ls_R_factor_all 0.0817
_refine_ls_R_factor_gt 0.0573
_refine_ls_shift/su_max 0.001
_refine_ls_shift/su_mean 0.000
_refine_ls_structure_factor_coef Fsqd
_refine_ls_weighting_details 'w=1/[\s^2^(Fo^2^)+(0.0838P)^2^+5.1946P] where P=(Fo^2^+2Fc^2^)/3'
_refine_ls_weighting_scheme calc
_refine_ls_wR_factor_gt 0.1417
_refine_ls_wR_factor_ref 0.1566
_reflns_Friedel_coverage 0.000
_reflns_number_gt 1929
_reflns_number_total 2581
_reflns_threshold_expression 'I > 2\s(I)'
_cod_data_source_file am1c05998_si_003.cif
_cod_data_source_block 2
_cod_depositor_comments 'Adding full bibliography for 4518735--4518736.cif.'
_cod_original_sg_symbol_H-M 'C 2/c'
_cod_database_code 4518735
_shelx_shelxl_version_number 2018/3
_shelx_space_group_comment
;
The symmetry employed for this shelxl refinement is uniquely defined
by the following loop, which should always be used as a source of
symmetry information in preference to the above space-group names.
They are only intended as comments.
;

loop_
_space_group_symop_operation_xyz
'x, y, z'
'-x, y, -z+1/2'
'x+1/2, y+1/2, z'
'-x+1/2, y+1/2, -z+1/2'
'-x, -y, -z'
'x, -y, z-1/2'
'-x+1/2, -y+1/2, -z'
'x+1/2, -y+1/2, z-1/2'

loop_
_atom_site_label
_atom_site_type_symbol
_atom_site_fract_x
_atom_site_fract_y
_atom_site_fract_z
_atom_site_U_iso_or_equiv
_atom_site_adp_type
_atom_site_occupancy
_atom_site_site_symmetry_order
_atom_site_calc_flag
_atom_site_refinement_flags_posn
_atom_site_refinement_flags_adp
_atom_site_refinement_flags_occupancy
_atom_site_disorder_assembly
_atom_site_disorder_group
Cd01 Cd 0.41900(2) 0.22157(8) 0.54717(2) 0.0168(2) Uani 1 1 d . . . . .
O002 O 0.4169(2) 0.5022(8) 0.6236(2) 0.0223(13) Uani 1 1 d . . . . .
O003 O 0.4191(2) 0.1717(8) 0.4378(2) 0.0220(12) Uani 1 1 d . . . . .
O004 O 0.4286(2) 0.5141(8) 0.4734(2) 0.0229(13) Uani 1 1 d . . . . .
O005 O 0.4151(3) 0.1590(8) 0.6533(3) 0.0248(13) Uani 1 1 d . . . . .
O006 O 0.3197(3) 0.2926(10) 0.4923(3) 0.0303(14) Uani 1 1 d D . . . .
O007 O 0.4012(3) -0.1476(10) 0.5417(3) 0.0345(16) Uani 1 1 d D . . . .
N20 N 0.5245(3) 0.2019(10) 0.5919(3) 0.0194(14) Uani 1 1 d . . . . .
H20 H 0.544236 0.112677 0.575928 0.023 Uiso 1 1 calc R U . . .
O009 O 0.2638(3) 0.5319(11) 0.5580(3) 0.0436(18) Uani 1 1 d . . . . .
C00A C 0.4254(3) 0.3731(12) 0.4287(3) 0.0166(16) Uani 1 1 d . . . . .
N1 N 0.2538(3) 0.7986(12) 0.6250(4) 0.0312(17) Uani 1 1 d . . . . .
C00C C 0.4257(3) 0.4462(12) 0.3615(4) 0.0184(16) Uani 1 1 d . . . . .
C00D C 0.4051(4) 0.3017(12) 0.3072(4) 0.0213(17) Uani 1 1 d . . . . .
H00D H 0.391800 0.160681 0.313419 0.026 Uiso 1 1 calc R U . . .
C00E C 0.4170(3) 0.3592(13) 0.6662(4) 0.0195(17) Uani 1 1 d . . . . .
C00F C 0.5592(3) 0.2863(12) 0.7118(4) 0.0193(17) Uani 1 1 d . . . . .
H00F H 0.548163 0.142648 0.719013 0.023 Uiso 1 1 calc R U . . .
C00G C 0.5538(3) 0.3484(12) 0.6473(4) 0.0191(17) Uani 1 1 d . . . . .
C00H C 0.4037(4) 0.3580(13) 0.2455(4) 0.0227(18) Uani 1 1 d . . . . .
H00H H 0.391965 0.254204 0.209764 0.027 Uiso 1 1 calc R U . . .
C00I C 0.4197(3) 0.4296(13) 0.7349(4) 0.0209(17) Uani 1 1 d . . . . .
C00J C 0.2778(4) 0.7106(14) 0.5864(5) 0.033(2) Uani 1 1 d . . . . .
H00J H 0.308496 0.790394 0.579527 0.039 Uiso 1 1 calc R U . . .
C00K C 0.2736(5) 1.0088(14) 0.6578(5) 0.043(3) Uani 1 1 d . . . . .
H00A H 0.303508 1.071479 0.642948 0.064 Uiso 1 1 calc R U . . .
H00B H 0.291317 0.988857 0.707009 0.064 Uiso 1 1 calc R U . . .
H00C H 0.239179 1.107777 0.645461 0.064 Uiso 1 1 calc R U . . .
C00L C 0.2082(5) 0.6849(17) 0.6397(6) 0.051(3) Uani 1 1 d . . . . .
H00E H 0.192327 0.563987 0.607725 0.077 Uiso 1 1 calc R U . . .
H00G H 0.175709 0.786333 0.635449 0.077 Uiso 1 1 calc R U . . .
H00I H 0.225701 0.627339 0.686005 0.077 Uiso 1 1 calc R U . . .
H6 H 0.307(3) 0.393(12) 0.512(3) 0.009(19) Uiso 1 1 d . . . . .
H7 H 0.398(4) -0.230(13) 0.507(5) 0.04(3) Uiso 1 1 d . . . . .
H6A H 0.299(4) 0.183(11) 0.465(4) 0.06(3) Uiso 1 1 d D . . . .
H7B H 0.433(5) -0.18(3) 0.579(6) 0.17(8) Uiso 1 1 d D . . . .

loop_
_atom_site_aniso_label
_atom_site_aniso_U_11
_atom_site_aniso_U_22
_atom_site_aniso_U_33
_atom_site_aniso_U_23
_atom_site_aniso_U_13
_atom_site_aniso_U_12
Cd01 0.0233(4) 0.0154(3) 0.0122(3) -0.0007(2) 0.0075(2) -0.0005(2)
O002 0.032(4) 0.022(3) 0.012(2) 0.002(2) 0.008(2) -0.001(2)
O003 0.037(4) 0.015(3) 0.020(3) 0.001(2) 0.017(2) 0.000(2)
O004 0.029(3) 0.023(3) 0.016(3) -0.002(2) 0.008(2) 0.001(2)
O005 0.042(4) 0.015(3) 0.023(3) -0.003(2) 0.019(3) 0.000(2)
O006 0.024(3) 0.029(3) 0.036(3) -0.014(3) 0.009(3) 0.000(3)
O007 0.062(5) 0.025(3) 0.027(3) -0.002(3) 0.027(3) -0.001(3)
N20 0.020(4) 0.022(3) 0.015(3) -0.004(2) 0.005(3) 0.006(3)
O009 0.028(4) 0.049(4) 0.053(4) -0.028(3) 0.016(3) -0.004(3)
C00A 0.015(4) 0.021(4) 0.014(4) 0.002(3) 0.005(3) 0.005(3)
N1 0.031(4) 0.032(4) 0.031(4) 0.002(3) 0.014(4) 0.003(3)
C00C 0.020(4) 0.016(4) 0.021(4) -0.002(3) 0.009(3) -0.001(3)
C00D 0.025(5) 0.015(4) 0.020(4) 0.003(3) 0.006(3) 0.001(3)
C00E 0.016(4) 0.025(4) 0.017(4) -0.004(3) 0.006(3) 0.002(3)
C00F 0.019(4) 0.017(4) 0.022(4) -0.001(3) 0.007(3) -0.001(3)
C00G 0.018(4) 0.018(4) 0.017(4) -0.002(3) 0.003(3) 0.001(3)
C00H 0.033(5) 0.019(4) 0.015(4) -0.002(3) 0.008(3) -0.004(3)
C00I 0.021(5) 0.028(4) 0.015(4) -0.002(3) 0.008(3) 0.001(3)
C00J 0.024(5) 0.033(5) 0.038(5) -0.006(4) 0.009(4) -0.004(4)
C00K 0.053(7) 0.037(6) 0.035(5) -0.005(4) 0.015(5) -0.002(5)
C00L 0.048(7) 0.053(7) 0.062(7) -0.005(5) 0.032(6) -0.001(5)

loop_
_atom_type_symbol
_atom_type_description
_atom_type_scat_dispersion_real
_atom_type_scat_dispersion_imag
_atom_type_scat_source
C C 0.0033 0.0016 'International Tables Vol C Tables 4.2.6.8 and 6.1.1.4'
H H 0.0000 0.0000 'International Tables Vol C Tables 4.2.6.8 and 6.1.1.4'
Cd Cd -0.8075 1.2024 'International Tables Vol C Tables 4.2.6.8 and 6.1.1.4'
N N 0.0061 0.0033 'International Tables Vol C Tables 4.2.6.8 and 6.1.1.4'
O O 0.0106 0.0060 'International Tables Vol C Tables 4.2.6.8 and 6.1.1.4'

loop_
_geom_angle_atom_site_label_1
_geom_angle_atom_site_label_2
_geom_angle_atom_site_label_3
_geom_angle
_geom_angle_site_symmetry_1
_geom_angle_site_symmetry_3
_geom_angle_publ_flag
O006 Cd01 O007 91.3(2) . . ?
O006 Cd01 O005 95.3(2) . . ?
O007 Cd01 O005 79.1(2) . . ?
O006 Cd01 N20 169.3(2) . . ?
O007 Cd01 N20 97.0(2) . . ?
O005 Cd01 N20 92.9(2) . . ?
O006 Cd01 O003 85.8(2) . . ?
O007 Cd01 O003 84.1(2) . . ?
O005 Cd01 O003 163.10(19) . . ?
N20 Cd01 O003 88.3(2) . . ?
O006 Cd01 O002 85.0(2) . . ?
O007 Cd01 O002 133.46(19) . . ?
O005 Cd01 O002 55.29(17) . . ?
N20 Cd01 O002 94.08(19) . . ?
O003 Cd01 O002 141.46(17) . . ?
O006 Cd01 O004 83.0(2) . . ?
O007 Cd01 O004 138.30(19) . . ?
O005 Cd01 O004 142.49(17) . . ?
N20 Cd01 O004 86.3(2) . . ?
O003 Cd01 O004 54.40(16) . . ?
O002 Cd01 O004 87.33(17) . . ?
O006 Cd01 C00E 91.1(2) . . ?
O007 Cd01 C00E 106.3(2) . . ?
O005 Cd01 C00E 27.5(2) . . ?
N20 Cd01 C00E 93.0(2) . . ?
O003 Cd01 C00E 169.3(2) . . ?
O002 Cd01 C00E 27.8(2) . . ?
O004 Cd01 C00E 115.0(2) . . ?
C00E O002 Cd01 90.3(4) . . ?
C00A O003 Cd01 94.2(4) . . ?
C00A O004 Cd01 89.9(4) . . ?
C00E O005 Cd01 92.4(4) . . ?
Cd01 O006 H6 113(5) . . ?
Cd01 O006 H6A 114(7) . . ?
H6 O006 H6A 129(8) . . ?
Cd01 O007 H7 124(6) . . ?
Cd01 O007 H7B 97(10) . . ?
H7 O007 H7B 113(10) . . ?
C00G N20 Cd01 114.1(5) . . ?
C00G N20 H20 122.9 . . ?
Cd01 N20 H20 122.9 . . ?
O003 C00A O004 121.4(6) . . ?
O003 C00A C00C 118.7(6) . . ?
O004 C00A C00C 119.8(6) . . ?
C00J N1 C00L 120.9(8) . . ?
C00J N1 C00K 122.0(8) . . ?
C00L N1 C00K 117.0(8) . . ?
C00D C00C C00G 119.2(7) . 5_666 ?
C00D C00C C00A 118.5(7) . . ?
C00G C00C C00A 122.3(7) 5_666 . ?
C00H C00D C00C 121.4(7) . . ?
C00H C00D H00D 119.3 . . ?
C00C C00D H00D 119.3 . . ?
O005 C00E O002 122.0(7) . . ?
O005 C00E C00I 118.4(7) . . ?
O002 C00E C00I 119.6(7) . . ?
O005 C00E Cd01 60.1(4) . . ?
O002 C00E Cd01 61.9(4) . . ?
C00I C00E Cd01 176.4(5) . . ?
C00I C00F C00G 120.9(7) 2_656 . ?
C00I C00F H00F 119.5 2_656 . ?
C00G C00F H00F 119.5 . . ?
C00F C00G C00C 118.9(7) . 5_666 ?
C00F C00G N20 118.5(7) . . ?
C00C C00G N20 122.5(7) 5_666 . ?
C00D C00H C00I 119.5(7) . 6_565 ?
C00D C00H H00H 120.2 . . ?
C00I C00H H00H 120.2 6_565 . ?
C00F C00I C00H 119.6(7) 2_656 6_566 ?
C00F C00I C00E 119.4(7) 2_656 . ?
C00H C00I C00E 120.9(7) 6_566 . ?
O009 C00J N1 125.2(9) . . ?
O009 C00J H00J 117.4 . . ?
N1 C00J H00J 117.4 . . ?
N1 C00K H00A 109.5 . . ?
N1 C00K H00B 109.5 . . ?
H00A C00K H00B 109.5 . . ?
N1 C00K H00C 109.5 . . ?
H00A C00K H00C 109.5 . . ?
H00B C00K H00C 109.5 . . ?
N1 C00L H00E 109.5 . . ?
N1 C00L H00G 109.5 . . ?
H00E C00L H00G 109.5 . . ?
N1 C00L H00I 109.5 . . ?
H00E C00L H00I 109.5 . . ?
H00G C00L H00I 109.5 . . ?

loop_
_geom_bond_atom_site_label_1
_geom_bond_atom_site_label_2
_geom_bond_distance
_geom_bond_site_symmetry_2
_geom_bond_publ_flag
Cd01 O006 2.271(6) . ?
Cd01 O007 2.295(6) . ?
Cd01 O005 2.352(5) . ?
Cd01 N20 2.359(6) . ?
Cd01 O003 2.372(5) . ?
Cd01 O002 2.392(5) . ?
Cd01 O004 2.464(5) . ?
Cd01 C00E 2.711(7) . ?
O002 C00E 1.265(9) . ?
O003 C00A 1.267(9) . ?
O004 C00A 1.270(8) . ?
O005 C00E 1.253(10) . ?
O006 H6 0.87(8) . ?
O006 H6A 0.903(15) . ?
O007 H7 0.88(10) . ?
O007 H7B 0.900(15) . ?
N20 C00G 1.436(9) . ?
N20 H20 0.8800 . ?
O009 C00J 1.233(10) . ?
C00A C00C 1.515(10) . ?
N1 C00J 1.304(11) . ?
N1 C00L 1.446(12) . ?
N1 C00K 1.455(11) . ?
C00C C00D 1.390(10) . ?
C00C C00G 1.394(10) 5_666 ?
C00D C00H 1.357(11) . ?
C00D H00D 0.9500 . ?
C00E C00I 1.516(10) . ?
C00F C00I 1.371(10) 2_656 ?
C00F C00G 1.392(10) . ?
C00F H00F 0.9500 . ?
C00H C00I 1.401(11) 6_565 ?
C00H H00H 0.9500 . ?
C00J H00J 0.9500 . ?
C00K H00A 0.9800 . ?
C00K H00B 0.9800 . ?
C00K H00C 0.9800 . ?
C00L H00E 0.9800 . ?
C00L H00G 0.9800 . ?
C00L H00I 0.9800 . ?
